data_2000799
loop_
_publ_author_name
'Vinkovi\'c, M.'
'Dumi\'c, M.'
'Kamenar, B.'

_publ_contact_author
;
       Mladen Vinkovi\'c
       Research Institute
       PLIVA-Pharmaceutical, Chemical, Food and Cosmetic Industry
       Prilaz baruna Filipovi\'ca 89
       41000 Zagreb
       Croatia
;
_publ_section_title
;
 (+-)-<i>cis</i>-6-Acetylamino-5-hydroxy-1,3-dioxepane
;
_journal_issue 7
_journal_name_full 'Acta Crystallographica Section C'
_journal_page_first 1352
_journal_page_last 1354
_journal_paper_doi 10.1107/S0108270192003755
_journal_volume 48
_journal_year 1992
_chemical_formula_moiety 'C7 H13 N O4'
_chemical_formula_sum 'C7 H13 N O4'
_chemical_formula_weight 175.18
_chemical_name_systematic
;
(+-)-cis-6-Acetylamino-5-hydroxy-1,3-dioxepane
;
_space_group_IT_number 7
_symmetry_cell_setting monoclinic
_symmetry_space_group_name_Hall 'P -2yac'
_symmetry_space_group_name_H-M 'P 1 n 1'
_atom_type_scat_source IntTabIV
_audit_creation_method 'spawned by the texteditor EDIT'
_cell_angle_alpha 90
_cell_angle_beta 110.23(2)
_cell_angle_gamma 90
_cell_formula_units_Z 2
_cell_length_a 8.7670(10)
_cell_length_b 7.117(2)
_cell_length_c 7.260(2)
_cell_measurement_reflns_used 18
_cell_measurement_temperature 293
_cell_measurement_theta_max 12
_cell_measurement_theta_min 9
_cell_volume 425.04(18)
_computing_cell_refinement 'Philips PW1100/10 software 1974'
_computing_data_collection 'Philips PW1100/10 software 1974'
_computing_data_reduction 'STRUFA (ZOAK7: Vickovic)'
_computing_publication_material 'PLUTON (Spek, 1982)'
_computing_structure_refinement 'SHELX76 (Sheldrick, 1976)'
_computing_structure_solution 'MULTAN80 (Main et al., 1980)'
_diffrn_ambient_temperature 293
_diffrn_measurement_device 'Philips PW1100 diffractometer'
_diffrn_measurement_method \w
_diffrn_radiation_monochromator graphite
_diffrn_radiation_source 'X-ray tube'
_diffrn_radiation_type MoK\a
_diffrn_radiation_wavelength 0.7101
_diffrn_reflns_av_R_equivalents 0
_diffrn_reflns_limit_h_max 11
_diffrn_reflns_limit_h_min -12
_diffrn_reflns_limit_k_max 9
_diffrn_reflns_limit_k_min 0
_diffrn_reflns_limit_l_max 10
_diffrn_reflns_limit_l_min 0
_diffrn_reflns_number 1015
_diffrn_reflns_theta_max 29.97
_diffrn_reflns_theta_min 2.48
_diffrn_standards_decay_% 3.4
_diffrn_standards_interval_time 120
_diffrn_standards_number 3
_exptl_absorpt_coefficient_mu 0.105
_exptl_absorpt_correction_type none
_exptl_crystal_colour Colourless
_exptl_crystal_density_diffrn 1.37
_exptl_crystal_density_meas 1.38
_exptl_crystal_description Irregular_pyramid
_exptl_crystal_F_000 188
_exptl_crystal_size_max 0.36
_exptl_crystal_size_mid 0.30
_exptl_crystal_size_min 0.26
_refine_diff_density_max 0.158
_refine_diff_density_min -0.120
_refine_ls_goodness_of_fit_all 0.7691
_refine_ls_goodness_of_fit_obs 0.7693
_refine_ls_hydrogen_treatment refall
_refine_ls_matrix_type full
_refine_ls_number_constraints 0
_refine_ls_number_parameters 159
_refine_ls_number_reflns 904
_refine_ls_number_restraints 2
_refine_ls_R_factor_all 0.036
_refine_ls_R_factor_obs 0.032
_refine_ls_shift/esd_max 0.003
_refine_ls_structure_factor_coef F
_refine_ls_weighting_details 'w = 0.7348/[\s^2^(F) + 0.000867F^2^]'
_refine_ls_weighting_scheme calc
_refine_ls_wR_factor_all 0.045
_refine_ls_wR_factor_obs 0.041
_reflns_number_observed 904
_reflns_number_total 1014
_reflns_observed_criterion refl_observed_if_F_>_3.0_\s(F)
_cod_data_source_file ab1006.cif
_cod_data_source_block DUM2
_cod_depositor_comments
;
The following automatic conversions were performed:

'_refine_ls_weighting_scheme' value '0.7348/[\s^2^(F) +
0.000867F^2^]' was changed to 'calc'. New tag
'_refine_ls_weighting_details' was created. The value of the new tag
was set to 'w = 0.7348/[\s^2^(F) + 0.000867F^2^]'.

Automatic conversion script
Id: cif_fix_values 3143 2015-03-26 13:38:13Z robertas 
;
_cod_original_cell_volume 425.0(2)
_cod_original_sg_symbol_H-M 'P n'
_cod_database_code 2000799

loop_
_symmetry_equiv_pos_as_xyz
+x,+y,+z
1/2+x,-y,1/2+z

loop_
_atom_site_aniso_label
_atom_site_aniso_U_11
_atom_site_aniso_U_22
_atom_site_aniso_U_33
_atom_site_aniso_U_12
_atom_site_aniso_U_13
_atom_site_aniso_U_23
C(1) 0.0450(10) 0.0320(10) 0.047(2) -0.0030(10) 0.0080(10) 0.0010(10)
C(5) 0.049(2) 0.0380(10) 0.0370(10) 0.0030(10) 0.0140(10) 0.0040(10)
C(4) 0.0310(10) 0.0350(10) 0.0330(10) -0.0030(10) 0.0020(10) 0.0010(10)
C(3) 0.0400(10) 0.0300(10) 0.0410(10) 0.0000(10) 0.0140(10) -0.0040(10)
C(2) 0.065(2) 0.043(2) 0.051(2) 0.0000(10) 0.035(2) -0.003(2)
C(6) 0.0340(10) 0.0330(10) 0.0300(10) -0.0010(10) 0.0096(9) -0.0060(10)
C(7) 0.057(2) 0.046(2) 0.0350(10) -0.0030(10) 0.0140(10) 0.0080(10)
O(1) 0.0490(10) 0.0340(10) 0.0400(10) 0.0023(8) 0.0044(9) 0.007(8)
O(2) 0.0540(10) 0.0360(10) 0.0370(10) -0.0045(8) 0.0086(9) 0.0000(9)
O(3) 0.0500(10) 0.0370(10) 0.0370(10) 0.0027(9) 0.0029(8) 0.0010(10)
O(4) 0.0385(9) 0.0520(10) 0.0336(9) 0.0027(9) 0.0020(8) 0.0005(9)
N(1) 0.0340(10) 0.0370(10) 0.0300(10) -0.0040(10) -0.0011(8) 0.0081(9)

loop_
_atom_site_label
_atom_site_fract_x
_atom_site_fract_y
_atom_site_fract_z
_atom_site_U_iso_or_equiv
_atom_site_thermal_displace_type
_atom_site_calc_flag
_atom_site_calc_attached_atom
C(1) 0.5055(5) -0.1874(4) 0.5434(5) 0.0430(9) Uani ? ?
C(2) 0.5637(5) 0.1010(5) 0.4162(6) 0.0490(10) Uani ? ?
C(3) 0.5120(4) 0.2659(4) 0.5111(5) 0.0369(9) Uani ? ?
C(4) 0.5334(4) 0.2296(4) 0.7263(5) 0.0354(8) Uani ? ?
C(5) 0.4639(5) 0.0429(4) 0.7628(5) 0.0410(10) Uani ? ?
C(6) 0.5400(4) 0.4475(4) 0.9887(5) 0.0328(8) Uani ? ?
C(7) 0.4580(5) 0.6074(5) 1.0513(5) 0.0460(10) Uani ? ?
O(1) 0.5605(3) -0.1081(3) 0.7333(4) 0.0441(7) Uani ? ?
O(2) 0.4524(4) -0.0522(3) 0.3946(4) 0.0442(7) Uani ? ?
O(3) 0.3491(3) 0.3201(3) 0.4036(4) 0.0448(7) Uani ? ?
O(4) 0.6662 0.3782(3) 1.1011 0.0442(6) Uani ? ?
N(1) 0.4670(4) 0.3834(3) 0.8054(4) 0.0366(7) Uani ? ?
H(1C1) 0.410(4) -0.266(4) 0.531(4) 0.031(7) Uiso ? ?
H(2C1) 0.600(4) -0.256(5) 0.532(6) 0.047(9) Uiso ? ?
H(1C5) 0.352(4) 0.025(4) 0.689(5) 0.030(7) Uiso ? ?
H(2C5) 0.473(4) 0.040(5) 0.899(7) 0.048(9) Uiso ? ?
H(1C4) 0.643(4) 0.223(4) 0.797(5) 0.040(8) Uiso ? ?
H(1C3) 0.580(4) 0.369(5) 0.512(6) 0.047(9) Uiso ? ?
H(1C2) 0.549(4) 0.143(6) 0.289(6) 0.050(10) Uiso ? ?
H(2C2) 0.681(5) 0.065(5) 0.500(6) 0.060(10) Uiso ? ?
H(1C7) 0.376(6) 0.665(7) 0.954(8) 0.070(10) Uiso ? ?
H(2C7) 0.421(5) 0.565(6) 1.154(8) 0.070(10) Uiso ? ?
H(3C7) 0.535(5) 0.705(6) 1.108(6) 0.060(10) Uiso ? ?
H(1O3) 0.289(5) 0.229(6) 0.378(6) 0.060(10) Uiso ? ?
H(1N1) 0.381(4) 0.434(4) 0.735(4) 0.027(7) Uiso ? ?

loop_
_atom_type_symbol
_atom_type_scat_dispersion_real
_atom_type_scat_dispersion_imag
C . .
H . .
N . .
O . .

loop_
_geom_angle_atom_site_label_1
_geom_angle_atom_site_label_2
_geom_angle_atom_site_label_3
_geom_angle_site_symmetry_1
_geom_angle_site_symmetry_2
_geom_angle_site_symmetry_3
_geom_angle
_geom_angle_publ_flag
O(1) C(1) O(2) . . . 112.9(3) yes
H(2C1) C(1) O(2) . . . 110(2) ?
H(2C1) C(1) O(1) . . . 105(2) ?
H(1C1) C(1) O(2) . . . 106(2) ?
H(1C1) C(1) O(1) . . . 108(2) ?
H(1C1) C(1) H(2C1) . . . 115(3) ?
C(4) C(5) O(1) . . . 109.7(3) yes
H(2C5) C(5) O(1) . . . 107(2) ?
H(2C5) C(5) C(4) . . . 108(2) ?
H(1C5) C(5) O(1) . . . 111(2) ?
H(1C5) C(5) C(4) . . . 115(2) ?
H(1C5) C(5) H(2C5) . . . 106(3) ?
C(5) C(4) N(1) . . . 110.5(3) yes
C(5) C(4) C(3) . . . 114.2(3) yes
C(5) C(4) H(1C4) . . . 105(2) ?
C(3) C(4) N(1) . . . 110.7(3) yes
H(1C4) C(4) N(1) . . . 108(2) ?
H(1C4) C(4) C(3) . . . 108(2) ?
C(4) C(3) O(3) . . . 110.6(3) yes
C(4) C(3) C(2) . . . 112.7(3) yes
C(4) C(3) H(1C3) . . . 106(2) ?
C(2) C(3) O(3) . . . 111.3(3) yes
H(1C3) C(3) O(3) . . . 108(2) ?
H(1C3) C(3) C(2) . . . 108(2) ?
C(3) C(2) O(2) . . . 109.9(3) yes
C(3) C(2) H(2C2) . . . 109(2) ?
C(3) C(2) H(1C2) . . . 104(2) ?
H(2C2) C(2) O(2) . . . 112(2) ?
H(1C2) C(2) O(2) . . . 106(2) ?
H(1C2) C(2) H(2C2) . . . 115(4) ?
O(4) C(6) N(1) . . . 122.3(3) yes
C(7) C(6) N(1) . . . 116.4(3) yes
C(7) C(6) O(4) . . . 121.3(3) yes
C(6) C(7) H(3C7) . . . 110(3) ?
C(6) C(7) H(2C7) . . . 109(3) ?
C(6) C(7) H(1C7) . . . 116(3) ?
H(2C7) C(7) H(3C7) . . . 106(4) ?
H(1C7) C(7) H(3C7) . . . 105(4) ?
H(1C7) C(7) H(2C7) . . . 110(4) ?
C(1) O(1) C(5) . . . 115.3(3) yes
C(1) O(2) C(2) . . . 113.9(3) yes
C(3) O(3) H(1O3) . . . 111(3) ?
C(4) N(1) C(6) . . . 122.1(3) yes
C(6) N(1) H(1N1) . . . 119(2) ?
C(4) N(1) H(1N1) . . . 119(2) ?

loop_
_geom_bond_atom_site_label_1
_geom_bond_atom_site_label_2
_geom_bond_site_symmetry_1
_geom_bond_site_symmetry_2
_geom_bond_distance
_geom_bond_publ_flag
C(1) H(1C1) . . 0.99(3) ?
C(1) H(2C1) . . 0.98(4) ?
C(1) O(1) . . 1.411(4) yes
C(1) O(2) . . 1.401(4) yes
C(5) H(1C5) . . 0.95(3) ?
C(5) H(2C5) . . 0.96(5) ?
C(4) C(5) . . 1.523(5) yes
C(5) O(1) . . 1.430(5) yes
C(4) H(1C3) . . 0.92(3) ?
C(3) C(4) . . 1.530(5) yes
C(4) N(1) . . 1.448(5) yes
C(3) H(1C3) . . 0.94(4) ?
C(2) C(3) . . 1.508(5) yes
C(3) O(3) . . 1.424(4) yes
C(2) H(1C2) . . 0.94(4) ?
C(2) H(2C2) . . 1.03(4) ?
C(2) O(2) . . 1.435(5) yes
C(6) C(7) . . 1.498(5) yes
C(6) O(4) . . 1.228(3) yes
C(6) N(1) . . 1.342(4) yes
C(7) H(1C7) . . 0.91(4) ?
C(7) H(2C7) . . 0.96(6) ?
C(7) H(3C7) . . 0.96(4) ?
O(3) H(1O3) . . 0.82(4) ?
N(1) H(1N1) . . 0.83(3) ?
